data_4112528
loop_
_publ_author_name
'Aaron Wrobleski'
'Kiran Sahasrabudhe'
'Jeffrey Aub\'e'

_publ_contact_author
; 
   Prof. Jeffrey Aub\'e
   Department of Medicinal Chemistry 
   University of Kansas 
   4070 Malott Hall
   1251 Wescoe Hall Drive 
   Lawrence, KS  66045-7582  USA 
;
_publ_contact_author_email jaube@ku.edu
_publ_contact_author_fax 1(785)8645326
_publ_contact_author_phone 1(785)8644496
_publ_section_title
;
 Asymmetric Total Synthesis of Dendrobatid Alkaloids: Preparation of
 Indolizidine 251F and Its 3-Desmethyl Analogue Using an Intramolecular
 Schmidt Reaction Strategy
;
_journal_name_full 'Journal of the American Chemical Society'
_journal_page_first 5475
_journal_page_last 5481
_journal_paper_doi 10.1021/ja0320018
_journal_volume 126
_journal_year 2004
_chemical_formula_moiety 'C16 H27 N O2'
_chemical_formula_sum 'C16 H27 N O2'
_chemical_formula_weight 265.39
_chemical_name_systematic
; 
 ? 
;
_space_group_IT_number 19
_symmetry_cell_setting orthorhombic
_symmetry_space_group_name_Hall 'P 2ac 2ab'
_symmetry_space_group_name_H-M 'P 21 21 21'
_atom_sites_solution_hydrogens geom
_atom_sites_solution_primary direct
_atom_sites_solution_secondary difmap
_audit_creation_method SHELXL-97
_cell_angle_alpha 90.00
_cell_angle_beta 90.00
_cell_angle_gamma 90.00
_cell_formula_units_Z 4
_cell_length_a 7.6096(6)
_cell_length_b 8.7046(7)
_cell_length_c 21.8164(18)
_cell_measurement_reflns_used 4752
_cell_measurement_temperature 100(2)
_cell_measurement_theta_max 30.43
_cell_measurement_theta_min 2.52
_cell_volume 1445.1(2)
_computing_cell_refinement 'Bruker SMART'
_computing_data_collection 'Bruker SMART'
_computing_data_reduction 'Bruker SAINT'
_computing_molecular_graphics 'Bruker SHELXTL'
_computing_publication_material 'Bruker SHELXTL'
_computing_structure_refinement 'SHELXL-97 (Sheldrick, 1997)'
_computing_structure_solution 'SHELXS-97 (Sheldrick, 1990)'
_diffrn_ambient_temperature 100(2)
_diffrn_measured_fraction_theta_full 1.000
_diffrn_measured_fraction_theta_max 0.998
_diffrn_measurement_device_type 'Bruker APEX'
_diffrn_measurement_method '\w scan frames'
_diffrn_radiation_monochromator graphite
_diffrn_radiation_source 'fine-focus sealed tube'
_diffrn_radiation_type MoK\a
_diffrn_radiation_wavelength 0.71073
_diffrn_reflns_av_R_equivalents 0.0258
_diffrn_reflns_av_sigmaI/netI 0.0329
_diffrn_reflns_limit_h_max 10
_diffrn_reflns_limit_h_min -10
_diffrn_reflns_limit_k_max 12
_diffrn_reflns_limit_k_min -12
_diffrn_reflns_limit_l_max 30
_diffrn_reflns_limit_l_min -14
_diffrn_reflns_number 12387
_diffrn_reflns_theta_full 26.00
_diffrn_reflns_theta_max 30.48
_diffrn_reflns_theta_min 1.87
_diffrn_standards_decay_% -0.04
_diffrn_standards_number 142
_exptl_absorpt_coefficient_mu 0.079
_exptl_absorpt_correction_T_max 0.9945
_exptl_absorpt_correction_T_min 0.9631
_exptl_absorpt_correction_type multi-scan
_exptl_absorpt_process_details 'SADABS, 1996'
_exptl_crystal_colour colorless
_exptl_crystal_density_diffrn 1.220
_exptl_crystal_density_meas 0
_exptl_crystal_description needle
_exptl_crystal_F_000 584
_exptl_crystal_size_max 0.48
_exptl_crystal_size_mid 0.15
_exptl_crystal_size_min 0.07
_refine_diff_density_max 0.393
_refine_diff_density_min -0.196
_refine_diff_density_rms 0.058
_refine_ls_abs_structure_details 'Flack H D (1983), Acta Cryst. A39, 876-881'
_refine_ls_abs_structure_Flack 0.1(9)
_refine_ls_extinction_method none
_refine_ls_goodness_of_fit_ref 1.047
_refine_ls_hydrogen_treatment mixed
_refine_ls_matrix_type full
_refine_ls_number_parameters 172
_refine_ls_number_reflns 4364
_refine_ls_number_restraints 0
_refine_ls_restrained_S_all 1.047
_refine_ls_R_factor_all 0.0466
_refine_ls_R_factor_gt 0.0419
_refine_ls_shift/su_max 0.001
_refine_ls_shift/su_mean 0.000
_refine_ls_structure_factor_coef Fsqd
_refine_ls_weighting_details 'calc w=1/[\s^2^(Fo^2^)+(0.0700P)^2^+0.0380P] where P=(Fo^2^+2Fc^2^)/3'
_refine_ls_weighting_scheme calc
_refine_ls_wR_factor_gt 0.1015
_refine_ls_wR_factor_ref 0.1047
_reflns_number_gt 3993
_reflns_number_total 4364
_reflns_threshold_expression >2sigma(I)
_cod_data_source_file ja0320018si20031230_043855.cif
_cod_data_source_block 01119
_cod_database_code 4112528

loop_
_symmetry_equiv_pos_as_xyz
'x, y, z'
'-x+1/2, -y, z+1/2'
'-x, y+1/2, -z+1/2'
'x+1/2, -y+1/2, -z'

loop_
_atom_site_label
_atom_site_type_symbol
_atom_site_fract_x
_atom_site_fract_y
_atom_site_fract_z
_atom_site_U_iso_or_equiv
_atom_site_adp_type
_atom_site_occupancy
_atom_site_symmetry_multiplicity
_atom_site_calc_flag
_atom_site_refinement_flags
C1 C 0.13269(14) 0.29025(13) 0.86746(5) 0.0164(2) Uani 1 1 d .
N2 N 0.17342(11) 0.42737(10) 0.89312(4) 0.01503(18) Uani 1 1 d .
C3 C 0.02991(14) 0.53712(13) 0.90303(6) 0.0172(2) Uani 1 1 d .
H3A H -0.0085 0.5313 0.9463 0.021 Uiso 1 1 calc R
H3B H -0.0712 0.5081 0.8769 0.021 Uiso 1 1 calc R
C4 C 0.08349(14) 0.70138(13) 0.88842(5) 0.0160(2) Uani 1 1 d .
H4 H 0.1171 0.7076 0.8442 0.019 Uiso 1 1 calc R
C5 C 0.24353(15) 0.74182(13) 0.92747(6) 0.0182(2) Uani 1 1 d .
H5A H 0.2842 0.8467 0.9172 0.022 Uiso 1 1 calc R
H5B H 0.2107 0.7402 0.9714 0.022 Uiso 1 1 calc R
C6 C 0.39158(14) 0.62709(12) 0.91602(5) 0.0170(2) Uani 1 1 d .
H6A H 0.4921 0.6527 0.9429 0.020 Uiso 1 1 calc R
H6B H 0.4316 0.6368 0.8730 0.020 Uiso 1 1 calc R
C7 C 0.33568(13) 0.45992(12) 0.92795(5) 0.01388(19) Uani 1 1 d .
H7 H 0.3075 0.4501 0.9725 0.017 Uiso 1 1 calc R
C8 C 0.48706(13) 0.34964(12) 0.91374(5) 0.0139(2) Uani 1 1 d .
H8 H 0.5421 0.3816 0.8741 0.017 Uiso 1 1 calc R
C9 C 0.42666(14) 0.18263(12) 0.90769(5) 0.0139(2) Uani 1 1 d .
H9 H 0.3916 0.1420 0.9488 0.017 Uiso 1 1 calc R
C10 C 0.57068(14) 0.07859(13) 0.87936(5) 0.0163(2) Uani 1 1 d .
H10A H 0.6856 0.1318 0.8798 0.020 Uiso 1 1 calc R
H10B H 0.5816 -0.0180 0.9030 0.020 Uiso 1 1 calc R
C11 C 0.51347(14) 0.04391(12) 0.81264(5) 0.0150(2) Uani 1 1 d .
H11 H 0.4669 -0.0635 0.8112 0.018 Uiso 1 1 calc R
C12 C 0.36017(14) 0.15471(13) 0.79944(5) 0.0160(2) Uani 1 1 d .
H12 H 0.4097 0.2571 0.7879 0.019 Uiso 1 1 calc R
C13 C 0.27261(14) 0.16844(12) 0.86294(5) 0.0151(2) Uani 1 1 d .
H13 H 0.2143 0.0677 0.8715 0.018 Uiso 1 1 calc R
O14 O -0.01676(11) 0.26289(10) 0.84803(5) 0.0253(2) Uani 1 1 d .
C15 C -0.07091(15) 0.80954(13) 0.89986(6) 0.0209(2) Uani 1 1 d .
H15A H -0.1716 0.7770 0.8750 0.031 Uiso 1 1 d R
H15B H -0.0374 0.9145 0.8885 0.031 Uiso 1 1 d R
H15C H -0.1029 0.8066 0.9434 0.031 Uiso 1 1 d R
C16 C 0.62607(15) 0.36124(15) 0.96441(6) 0.0199(2) Uani 1 1 d .
H16A H 0.6678 0.4675 0.9674 0.030 Uiso 1 1 d R
H16B H 0.7250 0.2935 0.9546 0.030 Uiso 1 1 d R
H16C H 0.5742 0.3302 1.0036 0.030 Uiso 1 1 d R
C17 C 0.66287(15) 0.05657(13) 0.76644(5) 0.0181(2) Uani 1 1 d .
H17A H 0.7604 -0.0112 0.7795 0.022 Uiso 1 1 calc R
H17B H 0.6210 0.0199 0.7260 0.022 Uiso 1 1 calc R
O18 O 0.72733(12) 0.20927(10) 0.76015(4) 0.02193(19) Uani 1 1 d .
H18 H 0.8035 0.2190 0.7856 0.026 Uiso 1 1 d R
C19 C 0.23791(17) 0.10113(15) 0.74843(6) 0.0247(3) Uani 1 1 d .
H19A H 0.1419 0.1752 0.7435 0.037 Uiso 1 1 d R
H19B H 0.1893 0.0003 0.7590 0.037 Uiso 1 1 d R
H19C H 0.3039 0.0935 0.7100 0.037 Uiso 1 1 d R

loop_
_atom_site_aniso_label
_atom_site_aniso_U_11
_atom_site_aniso_U_22
_atom_site_aniso_U_33
_atom_site_aniso_U_23
_atom_site_aniso_U_13
_atom_site_aniso_U_12
C1 0.0135(4) 0.0165(5) 0.0192(5) 0.0006(4) 0.0001(4) 0.0004(4)
N2 0.0102(4) 0.0156(4) 0.0194(4) -0.0016(3) -0.0018(3) 0.0013(3)
C3 0.0128(4) 0.0162(5) 0.0226(5) -0.0013(4) 0.0003(4) 0.0028(4)
C4 0.0160(5) 0.0167(5) 0.0154(5) 0.0002(4) 0.0003(4) 0.0027(4)
C5 0.0178(5) 0.0149(5) 0.0218(5) -0.0008(4) -0.0019(4) 0.0013(4)
C6 0.0143(4) 0.0156(5) 0.0211(5) 0.0003(4) -0.0015(4) -0.0027(4)
C7 0.0117(4) 0.0158(5) 0.0141(5) -0.0002(4) -0.0014(4) -0.0004(3)
C8 0.0119(4) 0.0157(4) 0.0139(5) 0.0003(4) -0.0015(4) 0.0005(4)
C9 0.0131(4) 0.0153(5) 0.0132(5) 0.0017(4) 0.0003(4) 0.0009(4)
C10 0.0151(4) 0.0178(5) 0.0161(5) 0.0018(4) -0.0005(4) 0.0031(4)
C11 0.0155(5) 0.0127(4) 0.0169(5) -0.0001(4) -0.0007(4) 0.0012(4)
C12 0.0169(5) 0.0143(4) 0.0168(5) -0.0009(4) -0.0032(4) 0.0022(4)
C13 0.0122(4) 0.0136(5) 0.0195(5) -0.0001(4) -0.0013(4) 0.0001(4)
O14 0.0147(4) 0.0241(4) 0.0370(5) -0.0079(4) -0.0060(4) -0.0003(3)
C15 0.0187(5) 0.0208(5) 0.0232(6) -0.0010(4) 0.0004(4) 0.0056(4)
C16 0.0157(5) 0.0239(5) 0.0200(5) -0.0029(4) -0.0062(4) 0.0016(4)
C17 0.0196(5) 0.0187(5) 0.0159(5) -0.0022(4) -0.0002(4) 0.0007(4)
O18 0.0212(4) 0.0234(4) 0.0212(4) 0.0034(3) -0.0020(3) -0.0050(3)
C19 0.0239(6) 0.0274(6) 0.0227(6) -0.0076(5) -0.0088(5) 0.0045(5)

loop_
_atom_type_symbol
_atom_type_description
_atom_type_scat_dispersion_real
_atom_type_scat_dispersion_imag
_atom_type_scat_source
C C 0.0033 0.0016 'International Tables Vol C Tables 4.2.6.8 and 6.1.1.4'
H H 0.0000 0.0000 'International Tables Vol C Tables 4.2.6.8 and 6.1.1.4'
N N 0.0061 0.0033 'International Tables Vol C Tables 4.2.6.8 and 6.1.1.4'
O O 0.0106 0.0060 'International Tables Vol C Tables 4.2.6.8 and 6.1.1.4'

loop_
_geom_angle_atom_site_label_1
_geom_angle_atom_site_label_2
_geom_angle_atom_site_label_3
_geom_angle
O14 C1 N2 121.45(10)
O14 C1 C13 119.48(10)
N2 C1 C13 119.06(9)
C1 N2 C3 117.68(9)
C1 N2 C7 124.96(9)
C3 N2 C7 114.93(9)
N2 C3 C4 112.45(9)
C3 C4 C15 109.84(9)
C3 C4 C5 108.27(9)
C15 C4 C5 112.37(9)
C6 C5 C4 110.27(9)
C5 C6 C7 112.78(9)
N2 C7 C8 113.86(9)
N2 C7 C6 109.00(9)
C8 C7 C6 110.53(9)
C9 C8 C7 112.77(8)
C9 C8 C16 109.39(9)
C7 C8 C16 109.38(9)
C8 C9 C13 111.21(8)
C8 C9 C10 112.15(9)
C13 C9 C10 103.89(8)
C11 C10 C9 106.85(9)
C17 C11 C12 113.33(9)
C17 C11 C10 113.44(9)
C12 C11 C10 105.45(8)
C19 C12 C11 114.03(9)
C19 C12 C13 114.59(10)
C11 C12 C13 101.99(9)
C1 C13 C9 116.29(9)
C1 C13 C12 114.77(9)
C9 C13 C12 104.38(9)
O18 C17 C11 112.87(9)

loop_
_geom_bond_atom_site_label_1
_geom_bond_atom_site_label_2
_geom_bond_distance
C1 O14 1.2368(13)
C1 N2 1.3543(14)
C1 C13 1.5058(15)
N2 C3 1.4670(13)
N2 C7 1.4772(13)
C3 C4 1.5206(16)
C4 C15 1.5261(15)
C4 C5 1.5273(16)
C5 C6 1.5261(15)
C6 C7 1.5382(15)
C7 C8 1.5312(14)
C8 C9 1.5304(15)
C8 C16 1.5332(15)
C9 C13 1.5305(15)
C9 C10 1.5502(15)
C10 C11 1.5491(15)
C11 C17 1.5233(15)
C11 C12 1.5408(14)
C12 C19 1.5236(16)
C12 C13 1.5420(16)
C17 O18 1.4235(14)

loop_
_geom_hbond_atom_site_label_D
_geom_hbond_atom_site_label_H
_geom_hbond_atom_site_label_A
_geom_hbond_distance_DH
_geom_hbond_distance_HA
_geom_hbond_distance_DA
_geom_hbond_angle_DHA
_geom_hbond_site_symmetry_A
O18 H18 O14 0.81 1.97 2.7724(13) 174.7 1_655

loop_
_geom_torsion_atom_site_label_1
_geom_torsion_atom_site_label_2
_geom_torsion_atom_site_label_3
_geom_torsion_atom_site_label_4
_geom_torsion
O14 C1 N2 C3 6.23(17)
C13 C1 N2 C3 -173.38(10)
O14 C1 N2 C7 167.58(11)
C13 C1 N2 C7 -12.03(16)
C1 N2 C3 C4 -139.89(10)
C7 N2 C3 C4 56.91(12)
N2 C3 C4 C15 -179.80(9)
N2 C3 C4 C5 -56.77(12)
C3 C4 C5 C6 56.49(12)
C15 C4 C5 C6 177.98(9)
C4 C5 C6 C7 -56.42(13)
C1 N2 C7 C8 21.83(15)
C3 N2 C7 C8 -176.37(9)
C1 N2 C7 C6 145.74(10)
C3 N2 C7 C6 -52.45(12)
C5 C6 C7 N2 52.28(12)
C5 C6 C7 C8 178.14(9)
N2 C7 C8 C9 -41.23(13)
C6 C7 C8 C9 -164.31(9)
N2 C7 C8 C16 -163.19(9)
C6 C7 C8 C16 73.73(11)
C7 C8 C9 C13 51.38(12)
C16 C8 C9 C13 173.33(9)
C7 C8 C9 C10 167.22(9)
C16 C8 C9 C10 -70.82(11)
C8 C9 C10 C11 -105.80(10)
C13 C9 C10 C11 14.39(11)
C9 C10 C11 C17 136.21(9)
C9 C10 C11 C12 11.61(11)
C17 C11 C12 C19 78.54(12)
C10 C11 C12 C19 -156.79(10)
C17 C11 C12 C13 -157.38(9)
C10 C11 C12 C13 -32.71(10)
O14 C1 C13 C9 -157.37(11)
N2 C1 C13 C9 22.25(15)
O14 C1 C13 C12 80.41(14)
N2 C1 C13 C12 -99.97(12)
C8 C9 C13 C1 -41.87(13)
C10 C9 C13 C1 -162.70(9)
C8 C9 C13 C12 85.65(10)
C10 C9 C13 C12 -35.18(11)
C19 C12 C13 C1 -65.47(13)
C11 C12 C13 C1 170.81(9)
C19 C12 C13 C9 166.07(9)
C11 C12 C13 C9 42.36(10)
C12 C11 C17 O18 54.14(12)
C10 C11 C17 O18 -66.08(12)
